data_7038827
loop_
_publ_author_name
'Bugenhagen, B. E. C.'
'Prosenc, M. H.'

_publ_section_title
;
 Direct C-C coupling of two Ni-salphen complexes to yield
 dinickel-disalphen complexes with symmetric and non-symmetric
 substitution-patterns.
;
_journal_issue 17
_journal_name_full 'Dalton transactions (Cambridge, England : 2003)'
_journal_page_first 7460
_journal_page_last 7468
_journal_paper_doi 10.1039/c5dt04612b
_journal_volume 45
_journal_year 2016
_chemical_formula_moiety 'C30 H33 B N2 Ni O4'
_chemical_formula_sum 'C30 H33 B N2 Ni O4'
_chemical_formula_weight 555.10
_chemical_name_common tBu-BPin-Salph-Ni
_chemical_name_systematic
;
N-(5-tert-Butylsalicyliden)-N'-(5-pinacolboronylsalicyliden)-phenylendiaminatonickel(II)
;
_space_group_crystal_system monoclinic
_space_group_IT_number 14
_space_group_name_Hall '-P 2ybc'
_space_group_name_H-M_alt 'P 1 21/c 1'
_symmetry_space_group_name_Hall '-P 2ybc'
_symmetry_space_group_name_H-M 'P 1 21/c 1'
_atom_sites_solution_hydrogens geom
_atom_sites_solution_primary direct
_audit_creation_date 2014-04-07
_audit_creation_method
;
  Olex2 1.2
  (compiled 2013.04.25 svn.r2679, GUI svn.r4466)
;
_audit_update_record
;
2015-03-13 deposited with the CCDC.
2016-03-16 downloaded from the CCDC.
;
_cell_angle_alpha 90
_cell_angle_beta 114.416(3)
_cell_angle_gamma 90
_cell_formula_units_Z 4
_cell_length_a 15.4727(4)
_cell_length_b 13.78428(17)
_cell_length_c 14.1565(3)
_cell_measurement_reflns_used 9603
_cell_measurement_temperature 100.01(10)
_cell_measurement_theta_max 31.4810
_cell_measurement_theta_min 3.2430
_cell_volume 2749.28(12)
_computing_cell_refinement
;
CrysAlisPro, Agilent Technologies,
Version 1.171.36.28 (release 01-02-2013 CrysAlis171 .NET)
(compiled Feb  1 2013,16:14:44)
;
_computing_data_collection
;
CrysAlisPro, Agilent Technologies,
Version 1.171.36.28 (release 01-02-2013 CrysAlis171 .NET)
(compiled Feb  1 2013,16:14:44)
;
_computing_data_reduction
;
CrysAlisPro, Agilent Technologies,
Version 1.171.36.28 (release 01-02-2013 CrysAlis171 .NET)
(compiled Feb  1 2013,16:14:44)
;
_computing_molecular_graphics
;
O. V. Dolomanov, L. J. Bourhis, R. J. Gildea, J. A. K. Howard and H. Puschmann,
OLEX2: a complete structure solution, refinement and analysis program.
J. Appl. Cryst. (2009). 42, 339-341.
;
_computing_publication_material
;
O. V. Dolomanov, L. J. Bourhis, R. J. Gildea, J. A. K. Howard and H. Puschmann,
OLEX2: a complete structure solution, refinement and analysis program.
J. Appl. Cryst. (2009). 42, 339-341.
;
_computing_structure_refinement
;
XL, G.M. Sheldrick, Acta Cryst.
(2008). A64, 112-122
;
_computing_structure_solution
;
SHELXS, G.M. Sheldrick, Acta Cryst.
(2008). A64, 112-122
;
_diffrn_ambient_temperature 100.01(10)
_diffrn_detector_area_resol_mean 10.4127
_diffrn_measured_fraction_theta_full 0.9985
_diffrn_measured_fraction_theta_max 0.9149
_diffrn_measurement_details
;
  1 omega  -27.00    8.00   1.0000   54.2900
omega____ theta____ kappa____ phi______ frames
    -      -21.4741  -92.0000  -29.0000 35

  2 omega   79.00  112.00   1.0000   54.2900
omega____ theta____ kappa____ phi______ frames
    -       21.7866 -178.0000 -180.0000 33

  3 omega  -15.00   65.00   1.0000   54.2900
omega____ theta____ kappa____ phi______ frames
    -       21.7866  -99.0000 -150.0000 80

  4 omega  -34.00   48.00   1.0000   54.2900
omega____ theta____ kappa____ phi______ frames
    -       21.7866  -38.0000 -120.0000 82

  5 omega   24.00   51.00   1.0000   54.2900
omega____ theta____ kappa____ phi______ frames
    -       21.7866  -99.0000  -90.0000 27

  6 omega  -16.00   31.00   1.0000   54.2900
omega____ theta____ kappa____ phi______ frames
    -       21.7866   19.0000   60.0000 47
;
_diffrn_measurement_device_type 'SuperNova, Dual, Cu at zero, Atlas'
_diffrn_measurement_method '\w scans'
_diffrn_orient_matrix_UB_11 0.0412054000
_diffrn_orient_matrix_UB_12 0.0242389000
_diffrn_orient_matrix_UB_13 0.0021511000
_diffrn_orient_matrix_UB_21 -0.0209664000
_diffrn_orient_matrix_UB_22 0.0046909000
_diffrn_orient_matrix_UB_23 -0.0548020000
_diffrn_orient_matrix_UB_31 -0.0200282000
_diffrn_orient_matrix_UB_32 0.0451081000
_diffrn_orient_matrix_UB_33 0.0045123000
_diffrn_radiation_monochromator mirror
_diffrn_radiation_type 'Mo K\a'
_diffrn_radiation_wavelength 0.7107
_diffrn_reflns_av_R_equivalents 0.0281
_diffrn_reflns_av_unetI/netI 0.0286
_diffrn_reflns_Laue_measured_fraction_full 0.974
_diffrn_reflns_Laue_measured_fraction_max 0.999
_diffrn_reflns_limit_h_max 13
_diffrn_reflns_limit_h_min -18
_diffrn_reflns_limit_k_max 16
_diffrn_reflns_limit_k_min -15
_diffrn_reflns_limit_l_max 16
_diffrn_reflns_limit_l_min -12
_diffrn_reflns_number 13164
_diffrn_reflns_point_group_measured_fraction_full 0.974
_diffrn_reflns_point_group_measured_fraction_max 0.999
_diffrn_reflns_theta_full 25.242
_diffrn_reflns_theta_max 24.999
_diffrn_reflns_theta_min 2.881
_diffrn_source 'SuperNova (Mo) X-ray Source'
_diffrn_standards_number 0
_exptl_absorpt_coefficient_mu 0.744
_exptl_absorpt_correction_T_max 0.932
_exptl_absorpt_correction_T_min 0.829
_exptl_absorpt_correction_type analytical
_exptl_absorpt_process_details
;
CrysAlisPro, Agilent Technologies,
Version 1.171.36.28 (release 01-02-2013 CrysAlis171 .NET)
(compiled Feb  1 2013,16:14:44)
Analytical numeric absorption correction using a multifaceted crystal
            model based on expressions derived by R.C. Clark & J.S. Reid.
(Clark, R. C. & Reid, J. S. (1995). Acta Cryst. A51, 887-897)
;
_exptl_crystal_colour 'clear dark red'
_exptl_crystal_colour_lustre clear
_exptl_crystal_colour_modifier dark
_exptl_crystal_colour_primary red
_exptl_crystal_density_diffrn 1.341
_exptl_crystal_description block
_exptl_crystal_F_000 1168
_exptl_crystal_recrystallization_method 'Re-crystallisation from solvent: THF/n-Pentane'
_exptl_crystal_size_max 0.3042
_exptl_crystal_size_mid 0.1924
_exptl_crystal_size_min 0.1245
_refine_diff_density_max 0.963
_refine_diff_density_min -0.845
_refine_diff_density_rms 0.062
_refine_ls_extinction_method none
_refine_ls_goodness_of_fit_ref 1.043
_refine_ls_hydrogen_treatment constr
_refine_ls_matrix_type full
_refine_ls_number_parameters 377
_refine_ls_number_reflns 4844
_refine_ls_number_restraints 27
_refine_ls_restrained_S_all 1.043
_refine_ls_R_factor_all 0.0536
_refine_ls_R_factor_gt 0.0481
_refine_ls_shift/su_max 0.000
_refine_ls_shift/su_mean 0.000
_refine_ls_structure_factor_coef Fsqd
_refine_ls_weighting_details 'w=1/[\s^2^(Fo^2^)+(0.0455P)^2^+4.5349P] where P=(Fo^2^+2Fc^2^)/3'
_refine_ls_weighting_scheme calc
_refine_ls_wR_factor_gt 0.1160
_refine_ls_wR_factor_ref 0.1202
_reflns_Friedel_coverage 0.000
_reflns_number_gt 4344
_reflns_number_total 4844
_reflns_threshold_expression 'I > 2\s(I)'
_cod_data_source_file c5dt04612b2.cif
_cod_data_source_block bb153_thf_pentan
_cod_depositor_comments 'Adding full bibliography for 7038824--7038828.cif.'
_cod_original_cell_volume 2749.28(11)
_cod_database_code 7038827
_publcif_datablock.id {86460bff-3e60-49a0-a25a-3082fdd83b44}

_chemical_oxdiff_formula 'C30 H33 B1 N2 Ni1 O4'
_chemical_oxdiff_usercomment 'bugenhagen / prosenc / 0.2 0.2 0.06 / red / plate'
_shelx_space_group_comment
;
The symmetry employed for this shelxl refinement is uniquely defined
by the following loop, which should always be used as a source of
symmetry information in preference to the above space-group names.
They are only intended as comments.
;
_shelxl_version_number 2013-3

loop_
_space_group_symop_operation_xyz
'x, y, z'
'-x, y+1/2, -z+1/2'
'-x, -y, -z'
'x, -y-1/2, z-1/2'

loop_
_atom_site_label
_atom_site_type_symbol
_atom_site_fract_x
_atom_site_fract_y
_atom_site_fract_z
_atom_site_U_iso_or_equiv
_atom_site_adp_type
_atom_site_occupancy
_atom_site_site_symmetry_order
_atom_site_calc_flag
_atom_site_refinement_flags_posn
_atom_site_refinement_flags_adp
_atom_site_refinement_flags_occupancy
_atom_site_disorder_assembly
_atom_site_disorder_group
Ni1 Ni 0.44449(3) 0.48378(2) 0.33149(3) 0.02859(14) Uani 1 1 d . . . . .
N1 N 0.46161(18) 0.60366(16) 0.28208(18) 0.0309(5) Uani 1 1 d . . . . .
O1 O 0.31920(15) 0.47110(14) 0.23937(17) 0.0375(5) Uani 1 1 d . . . . .
O2 O 0.42609(14) 0.36323(13) 0.37468(15) 0.0324(5) Uani 1 1 d . . . . .
O3 O 0.1080(2) 0.81394(19) -0.1036(2) 0.0660(8) Uani 1 1 d D . . . .
N2 N 0.56929(18) 0.49512(16) 0.42813(17) 0.0291(5) Uani 1 1 d . . . . .
C6 C 0.3028(2) 0.6213(2) 0.1472(2) 0.0368(7) Uani 1 1 d . . . . .
C19 C 0.4615(2) 0.2134(2) 0.4590(3) 0.0380(7) Uani 1 1 d . . . . .
H19 H 0.3988 0.1918 0.4183 0.046 Uiso 1 1 calc R U . . .
C1 C 0.2681(2) 0.5308(2) 0.1663(3) 0.0376(7) Uani 1 1 d . . . . .
C20 C 0.4888(2) 0.3085(2) 0.4445(2) 0.0309(6) Uani 1 1 d . . . . .
C14 C 0.6173(2) 0.4299(2) 0.4965(2) 0.0312(6) Uani 1 1 d . . . . .
H14 H 0.6804 0.4460 0.5428 0.037 Uiso 1 1 calc R U . . .
C7 C 0.3977(2) 0.6513(2) 0.2061(2) 0.0382(7) Uani 1 1 d . . . . .
H7 H 0.4163 0.7118 0.1882 0.046 Uiso 1 1 calc R U . . .
C15 C 0.5832(2) 0.3366(2) 0.5076(2) 0.0302(6) Uani 1 1 d . . . . .
C18 C 0.5245(2) 0.1524(2) 0.5309(3) 0.0396(7) Uani 1 1 d . . . . .
H18 H 0.5036 0.0892 0.5384 0.048 Uiso 1 1 calc R U . . .
C16 C 0.6459(2) 0.2712(2) 0.5816(2) 0.0340(7) Uani 1 1 d . . . . .
H16 H 0.7087 0.2919 0.6237 0.041 Uiso 1 1 calc R U . . .
C9 C 0.5875(3) 0.7306(2) 0.3184(3) 0.0446(8) Uani 1 1 d . . . . .
H9 H 0.5482 0.7695 0.2614 0.053 Uiso 1 1 calc R U . . .
C17 C 0.6192(2) 0.1788(2) 0.5947(2) 0.0351(7) Uani 1 1 d . . . . .
C2 C 0.1732(2) 0.5060(2) 0.1021(3) 0.0467(8) Uani 1 1 d . . . . .
H2 H 0.1485 0.4455 0.1118 0.056 Uiso 1 1 calc R U . . .
C21 C 0.6856(2) 0.1039(2) 0.6699(3) 0.0441(8) Uani 1 1 d . . . . .
C8 C 0.5540(2) 0.6426(2) 0.3386(2) 0.0355(7) Uani 1 1 d . . . . .
C13 C 0.6116(2) 0.5850(2) 0.4205(2) 0.0382(7) Uani 1 1 d . . . . .
C24 C 0.7826(2) 0.1461(3) 0.7345(3) 0.0466(8) Uani 1 1 d . . . . .
H24A H 0.8112 0.1697 0.6886 0.070 Uiso 1 1 calc R U . . .
H24B H 0.8233 0.0959 0.7805 0.070 Uiso 1 1 calc R U . . .
H24C H 0.7762 0.2001 0.7762 0.070 Uiso 1 1 calc R U . . .
C4 C 0.1482(2) 0.6591(2) 0.0076(3) 0.0435(8) Uani 1 1 d . . . . .
C22 C 0.6975(3) 0.0180(2) 0.6067(3) 0.0539(9) Uani 1 1 d . . . . .
H22A H 0.6350 -0.0092 0.5635 0.081 Uiso 1 1 calc R U . . .
H22B H 0.7370 -0.0320 0.6541 0.081 Uiso 1 1 calc R U . . .
H22C H 0.7279 0.0405 0.5622 0.081 Uiso 1 1 calc R U . . .
C5 C 0.2413(2) 0.6827(2) 0.0687(2) 0.0409(7) Uani 1 1 d . . . . .
H5 H 0.2650 0.7431 0.0574 0.049 Uiso 1 1 calc R U . . .
O4 O -0.0129(2) 0.7077(2) -0.1315(3) 0.0830(10) Uani 1 1 d D . . . .
C3 C 0.1160(3) 0.5677(3) 0.0260(3) 0.0501(9) Uani 1 1 d . . . . .
H3 H 0.0526 0.5485 -0.0159 0.060 Uiso 1 1 calc R U . . .
C12 C 0.7010(3) 0.6161(3) 0.4850(3) 0.0605(11) Uani 1 1 d . . . . .
H12 H 0.7402 0.5779 0.5427 0.073 Uiso 1 1 calc R U . . .
C10 C 0.6767(3) 0.7602(3) 0.3808(3) 0.0609(11) Uani 1 1 d . . . . .
H10 H 0.7003 0.8196 0.3670 0.073 Uiso 1 1 calc R U . . .
C23 C 0.6428(3) 0.0672(3) 0.7440(3) 0.0619(11) Uani 1 1 d . . . . .
H23A H 0.6350 0.1218 0.7842 0.093 Uiso 1 1 calc R U . . .
H23B H 0.6852 0.0189 0.7913 0.093 Uiso 1 1 calc R U . . .
H23C H 0.5808 0.0376 0.7036 0.093 Uiso 1 1 calc R U . . .
B1 B 0.0797(3) 0.7278(3) -0.0771(3) 0.0515(10) Uani 1 1 d D . . . .
C11 C 0.7330(3) 0.7041(3) 0.4644(3) 0.0759(14) Uani 1 1 d . . . . .
H11 H 0.7947 0.7262 0.5086 0.091 Uiso 1 1 calc R U . . .
C25 C 0.023(3) 0.863(2) -0.1646(17) 0.085(4) Uani 0.511(4) 1 d D . P A 1
C26 C -0.0446(7) 0.7716(7) -0.2259(8) 0.0671(19) Uani 0.511(4) 1 d D . P A 1
C29A C -0.1564(10) 0.7709(10) -0.2646(8) 0.058(3) Uani 0.489(4) 1 d D . P A 2
H29A H -0.1466 0.7283 -0.3147 0.087 Uiso 0.489(4) 1 calc R U P A 2
H29B H -0.1917 0.8288 -0.3003 0.087 Uiso 0.489(4) 1 calc R U P A 2
H29C H -0.1927 0.7362 -0.2325 0.087 Uiso 0.489(4) 1 calc R U P A 2
C30 C -0.0316(7) 0.7361(8) -0.3132(7) 0.076(2) Uani 0.511(4) 1 d D . P A 1
H30A H 0.0362 0.7258 -0.2943 0.114 Uiso 0.511(4) 1 calc R U P A 1
H30B H -0.0564 0.7835 -0.3698 0.114 Uiso 0.511(4) 1 calc R U P A 1
H30C H -0.0656 0.6746 -0.3358 0.114 Uiso 0.511(4) 1 calc R U P A 1
C26A C -0.0607(8) 0.8011(7) -0.1811(8) 0.0671(19) Uani 0.489(4) 1 d D . P A 2
C30A C -0.0829(14) 0.8705(11) -0.1032(11) 0.142(6) Uani 0.489(4) 1 d D . P A 2
H30D H -0.1233 0.8360 -0.0761 0.212 Uiso 0.489(4) 1 calc R U P A 2
H30E H -0.1158 0.9289 -0.1402 0.212 Uiso 0.489(4) 1 calc R U P A 2
H30F H -0.0233 0.8890 -0.0455 0.212 Uiso 0.489(4) 1 calc R U P A 2
C27A C 0.0183(9) 0.9526(8) -0.2112(9) 0.084(2) Uani 0.489(4) 1 d D . P A 2
H27A H 0.0238 0.9828 -0.1463 0.126 Uiso 0.489(4) 1 calc R U P A 2
H27B H -0.0415 0.9725 -0.2678 0.126 Uiso 0.489(4) 1 calc R U P A 2
H27C H 0.0716 0.9732 -0.2268 0.126 Uiso 0.489(4) 1 calc R U P A 2
C28A C 0.0172(7) 0.8026(9) -0.3040(7) 0.076(2) Uani 0.489(4) 1 d D . P A 2
H28A H 0.0792 0.8113 -0.3063 0.114 Uiso 0.489(4) 1 calc R U P A 2
H28B H -0.0317 0.8354 -0.3636 0.114 Uiso 0.489(4) 1 calc R U P A 2
H28C H 0.0025 0.7333 -0.3065 0.114 Uiso 0.489(4) 1 calc R U P A 2
C28 C 0.0069(12) 0.9327(10) -0.0949(10) 0.142(6) Uani 0.511(4) 1 d D . P A 1
H28D H -0.0259 0.9003 -0.0575 0.212 Uiso 0.511(4) 1 calc R U P A 1
H28E H -0.0320 0.9867 -0.1355 0.212 Uiso 0.511(4) 1 calc R U P A 1
H28F H 0.0682 0.9576 -0.0450 0.212 Uiso 0.511(4) 1 calc R U P A 1
C25A C 0.020(3) 0.848(2) -0.2004(18) 0.085(4) Uani 0.489(4) 1 d D . P A 2
C27 C 0.0585(8) 0.9235(8) -0.2417(9) 0.084(2) Uani 0.511(4) 1 d D . P A 1
H27D H 0.1008 0.9762 -0.2029 0.126 Uiso 0.511(4) 1 calc R U P A 1
H27E H 0.0035 0.9507 -0.2996 0.126 Uiso 0.511(4) 1 calc R U P A 1
H27F H 0.0927 0.8796 -0.2687 0.126 Uiso 0.511(4) 1 calc R U P A 1
C29 C -0.1409(16) 0.8062(19) -0.241(2) 0.238(19) Uani 0.511(4) 1 d D . P A 1
H29D H -0.1836 0.7505 -0.2534 0.357 Uiso 0.511(4) 1 calc R U P A 1
H29E H -0.1657 0.8505 -0.2999 0.357 Uiso 0.511(4) 1 calc R U P A 1
H29F H -0.1364 0.8403 -0.1779 0.357 Uiso 0.511(4) 1 calc R U P A 1

loop_
_atom_site_aniso_label
_atom_site_aniso_U_11
_atom_site_aniso_U_22
_atom_site_aniso_U_33
_atom_site_aniso_U_23
_atom_site_aniso_U_13
_atom_site_aniso_U_12
Ni1 0.0430(2) 0.0178(2) 0.0337(2) 0.00029(14) 0.02453(18) 0.00029(15)
N1 0.0461(14) 0.0225(12) 0.0351(13) 0.0000(10) 0.0277(12) -0.0005(10)
O1 0.0435(12) 0.0233(10) 0.0508(13) 0.0089(9) 0.0247(10) 0.0051(9)
O2 0.0425(11) 0.0197(10) 0.0394(11) 0.0016(8) 0.0213(9) 0.0004(8)
O3 0.090(2) 0.0471(15) 0.0689(18) 0.0237(13) 0.0414(16) 0.0224(14)
N2 0.0455(14) 0.0232(12) 0.0261(12) -0.0031(9) 0.0222(11) -0.0063(10)
C6 0.0474(18) 0.0277(15) 0.0462(18) 0.0037(13) 0.0304(15) 0.0043(13)
C19 0.0422(17) 0.0238(15) 0.0508(19) 0.0047(13) 0.0220(15) 0.0004(13)
C1 0.0484(18) 0.0260(15) 0.0485(18) 0.0067(13) 0.0299(16) 0.0097(13)
C20 0.0427(17) 0.0237(14) 0.0363(16) -0.0012(12) 0.0263(14) 0.0012(12)
C14 0.0414(16) 0.0315(15) 0.0273(14) -0.0045(12) 0.0208(13) -0.0055(13)
C7 0.061(2) 0.0225(15) 0.0432(18) 0.0068(13) 0.0340(16) 0.0042(14)
C15 0.0456(17) 0.0233(14) 0.0314(15) -0.0014(11) 0.0258(13) 0.0001(12)
C18 0.0468(18) 0.0231(15) 0.055(2) 0.0064(14) 0.0273(16) -0.0002(13)
C16 0.0420(17) 0.0339(16) 0.0336(15) 0.0002(12) 0.0232(13) -0.0001(13)
C9 0.067(2) 0.0326(17) 0.0402(18) 0.0004(14) 0.0288(17) -0.0117(16)
C17 0.0430(17) 0.0299(16) 0.0418(17) 0.0057(13) 0.0269(14) 0.0034(13)
C2 0.0403(18) 0.0373(18) 0.066(2) 0.0158(16) 0.0251(17) 0.0054(14)
C21 0.0477(19) 0.0373(18) 0.053(2) 0.0153(15) 0.0264(16) 0.0072(15)
C8 0.0578(19) 0.0265(15) 0.0328(16) -0.0036(12) 0.0295(15) -0.0069(14)
C13 0.058(2) 0.0317(16) 0.0329(16) -0.0043(13) 0.0261(15) -0.0134(14)
C24 0.0472(19) 0.048(2) 0.0447(19) 0.0151(16) 0.0193(16) 0.0083(16)
C4 0.050(2) 0.0389(18) 0.050(2) 0.0133(15) 0.0299(17) 0.0132(15)
C22 0.054(2) 0.0302(18) 0.073(3) 0.0130(17) 0.0219(19) 0.0100(15)
C5 0.058(2) 0.0290(16) 0.0457(18) 0.0094(14) 0.0317(17) 0.0090(14)
O4 0.0551(17) 0.082(2) 0.095(2) 0.0512(19) 0.0147(16) 0.0217(16)
C3 0.0406(18) 0.049(2) 0.063(2) 0.0162(17) 0.0236(17) 0.0095(16)
C12 0.074(3) 0.052(2) 0.0407(19) 0.0109(17) 0.0089(18) -0.025(2)
C10 0.083(3) 0.047(2) 0.049(2) 0.0076(17) 0.023(2) -0.029(2)
C23 0.057(2) 0.064(3) 0.072(3) 0.038(2) 0.034(2) 0.0130(19)
B1 0.068(3) 0.048(2) 0.050(2) 0.0146(19) 0.035(2) 0.019(2)
C11 0.081(3) 0.069(3) 0.054(2) 0.012(2) 0.004(2) -0.044(2)
C25 0.117(5) 0.077(10) 0.077(14) 0.049(11) 0.056(12) 0.069(7)
C26 0.076(4) 0.062(5) 0.068(5) 0.034(4) 0.034(4) 0.038(4)
C29A 0.047(5) 0.066(6) 0.043(4) 0.027(4) 0.001(4) 0.032(4)
C30 0.068(5) 0.102(7) 0.055(3) 0.020(4) 0.022(4) 0.031(4)
C26A 0.076(4) 0.062(5) 0.068(5) 0.034(4) 0.034(4) 0.038(4)
C30A 0.222(15) 0.127(10) 0.107(6) 0.055(7) 0.100(9) 0.136(10)
C27A 0.094(7) 0.076(6) 0.080(6) 0.041(5) 0.033(4) 0.020(4)
C28A 0.068(5) 0.102(7) 0.055(3) 0.020(4) 0.022(4) 0.031(4)
C28 0.222(15) 0.127(10) 0.107(6) 0.055(7) 0.100(9) 0.136(10)
C25A 0.117(5) 0.077(10) 0.077(14) 0.049(11) 0.056(12) 0.069(7)
C27 0.094(7) 0.076(6) 0.080(6) 0.041(5) 0.033(4) 0.020(4)
C29 0.112(17) 0.21(3) 0.43(4) 0.19(3) 0.15(2) 0.106(19)

loop_
_atom_type_symbol
_atom_type_description
_atom_type_scat_dispersion_real
_atom_type_scat_dispersion_imag
_atom_type_scat_source
C C 0.0033 0.0016 'International Tables Vol C Tables 4.2.6.8 and 6.1.1.4'
H H 0.0000 0.0000 'International Tables Vol C Tables 4.2.6.8 and 6.1.1.4'
B B 0.0013 0.0007 'International Tables Vol C Tables 4.2.6.8 and 6.1.1.4'
N N 0.0061 0.0033 'International Tables Vol C Tables 4.2.6.8 and 6.1.1.4'
O O 0.0106 0.0060 'International Tables Vol C Tables 4.2.6.8 and 6.1.1.4'
Ni Ni 0.3393 1.1124 'International Tables Vol C Tables 4.2.6.8 and 6.1.1.4'

loop_
_exptl_crystal_face_index_h
_exptl_crystal_face_index_k
_exptl_crystal_face_index_l
_exptl_crystal_face_perp_dist
_exptl_oxdiff_crystal_face_indexfrac_h
_exptl_oxdiff_crystal_face_indexfrac_k
_exptl_oxdiff_crystal_face_indexfrac_l
_exptl_oxdiff_crystal_face_x
_exptl_oxdiff_crystal_face_y
_exptl_oxdiff_crystal_face_z
-11 14 12 0.0697 -10.9992 13.9986 12.0007 -0.0881 -0.3614 0.9059
-20 2 1 0.0382 -20.0014 2.0001 1.0009 -0.7735 0.3739 0.4953
-7 18 -2 0.0898 -7.0003 17.9996 -1.9995 0.1435 0.3408 0.9431
4 12 -16 0.1309 3.9989 12.0008 -16.0002 0.4212 0.8493 0.3890
9 -18 -3 0.1039 8.9999 -17.9992 -3.0006 -0.0719 -0.1087 -1.0057
-19 9 9 0.0709 -19.0002 8.9991 9.0010 -0.5454 -0.0527 0.8271
7 18 -2 0.0720 7.0008 17.9995 -2.0001 0.7205 0.0473 0.6627
-2 -13 14 0.1594 -1.9990 -13.0007 14.0001 -0.3674 -0.7863 -0.4832
-19 -9 8 0.1131 -19.0008 -9.0001 8.0008 -0.9839 -0.0823 0.0107
18 6 1 0.0460 18.0016 5.9995 0.9993 0.8893 -0.4041 -0.0854
-19 -5 -1 0.0712 -19.0017 -4.9995 -0.9992 -0.9063 0.4297 0.1505
2 -15 -12 0.1175 1.9985 -14.9985 -12.0004 -0.3070 0.5454 -0.7707
-3 15 12 0.0643 -2.9985 14.9985 12.0004 0.2658 -0.5244 0.7908
11 -13 -14 0.1218 10.9990 -12.9985 -14.0007 0.1080 0.4757 -0.8698

loop_
_geom_angle_atom_site_label_1
_geom_angle_atom_site_label_2
_geom_angle_atom_site_label_3
_geom_angle
O1 Ni1 N1 95.17(10)
O1 Ni1 N2 177.86(9)
O2 Ni1 N1 177.54(9)
O2 Ni1 O1 83.52(9)
O2 Ni1 N2 95.06(9)
N2 Ni1 N1 86.31(10)
C7 N1 Ni1 125.7(2)
C7 N1 C8 121.2(3)
C8 N1 Ni1 113.00(19)
C1 O1 Ni1 128.1(2)
C20 O2 Ni1 127.53(19)
B1 O3 C25 105.1(17)
B1 O3 C25A 103.8(16)
C14 N2 Ni1 126.1(2)
C14 N2 C13 121.1(3)
C13 N2 Ni1 112.8(2)
C7 C6 C1 121.5(3)
C5 C6 C1 119.4(3)
C5 C6 C7 119.1(3)
C20 C19 H19 119.6
C18 C19 H19 119.6
C18 C19 C20 120.9(3)
O1 C1 C6 123.4(3)
O1 C1 C2 119.2(3)
C2 C1 C6 117.5(3)
O2 C20 C19 118.3(3)
O2 C20 C15 124.8(3)
C15 C20 C19 116.9(3)
N2 C14 H14 117.2
N2 C14 C15 125.5(3)
C15 C14 H14 117.2
N1 C7 C6 126.0(3)
N1 C7 H7 117.0
C6 C7 H7 117.0
C20 C15 C14 120.7(3)
C20 C15 C16 120.3(3)
C16 C15 C14 119.0(3)
C19 C18 H18 118.4
C19 C18 C17 123.2(3)
C17 C18 H18 118.4
C15 C16 H16 118.8
C17 C16 C15 122.4(3)
C17 C16 H16 118.8
C8 C9 H9 120.3
C10 C9 H9 120.3
C10 C9 C8 119.4(3)
C18 C17 C21 119.4(3)
C16 C17 C18 116.2(3)
C16 C17 C21 124.4(3)
C1 C2 H2 119.4
C3 C2 C1 121.2(3)
C3 C2 H2 119.4
C17 C21 C22 108.7(3)
C17 C21 C23 109.9(3)
C24 C21 C17 111.9(3)
C24 C21 C22 108.7(3)
C24 C21 C23 108.3(3)
C23 C21 C22 109.3(3)
C9 C8 N1 125.8(3)
C13 C8 N1 113.8(3)
C13 C8 C9 120.4(3)
C8 C13 N2 113.9(3)
C12 C13 N2 126.1(3)
C12 C13 C8 120.0(3)
C21 C24 H24A 109.5
C21 C24 H24B 109.5
C21 C24 H24C 109.5
H24A C24 H24B 109.5
H24A C24 H24C 109.5
H24B C24 H24C 109.5
C5 C4 C3 116.7(3)
C5 C4 B1 122.9(3)
C3 C4 B1 120.3(3)
C21 C22 H22A 109.5
C21 C22 H22B 109.5
C21 C22 H22C 109.5
H22A C22 H22B 109.5
H22A C22 H22C 109.5
H22B C22 H22C 109.5
C6 C5 H5 118.5
C4 C5 C6 122.9(3)
C4 C5 H5 118.5
B1 O4 C26 105.5(5)
B1 O4 C26A 107.0(5)
C2 C3 C4 122.3(3)
C2 C3 H3 118.9
C4 C3 H3 118.9
C13 C12 H12 120.6
C13 C12 C11 118.9(4)
C11 C12 H12 120.6
C9 C10 H10 120.0
C9 C10 C11 120.1(3)
C11 C10 H10 120.0
C21 C23 H23A 109.5
C21 C23 H23B 109.5
C21 C23 H23C 109.5
H23A C23 H23B 109.5
H23A C23 H23C 109.5
H23B C23 H23C 109.5
O3 B1 C4 123.2(4)
O4 B1 O3 114.0(3)
O4 B1 C4 122.8(3)
C12 C11 H11 119.4
C10 C11 C12 121.1(4)
C10 C11 H11 119.4
O3 C25 C26 100.3(17)
O3 C25 C28 106.0(18)
O3 C25 C27 99(2)
C26 C25 C27 110.7(12)
C28 C25 C26 128(3)
C28 C25 C27 108(2)
O4 C26 C25 94.6(10)
C30 C26 O4 117.4(7)
C30 C26 C25 116.0(11)
C30 C26 C29 118.7(15)
C29 C26 O4 104.6(12)
C29 C26 C25 101.9(17)
H29A C29A H29B 109.5
H29A C29A H29C 109.5
H29B C29A H29C 109.5
C26A C29A H29A 109.5
C26A C29A H29B 109.5
C26A C29A H29C 109.5
C26 C30 H30A 109.5
C26 C30 H30B 109.5
C26 C30 H30C 109.5
H30A C30 H30B 109.5
H30A C30 H30C 109.5
H30B C30 H30C 109.5
O4 C26A C29A 105.1(8)
O4 C26A C30A 113.1(7)
O4 C26A C25A 99.4(12)
C29A C26A C30A 106.3(11)
C25A C26A C29A 125.6(13)
C25A C26A C30A 107.3(14)
C26A C30A H30D 109.5
C26A C30A H30E 109.5
C26A C30A H30F 109.5
H30D C30A H30E 109.5
H30D C30A H30F 109.5
H30E C30A H30F 109.5
H27A C27A H27B 109.5
H27A C27A H27C 109.5
H27B C27A H27C 109.5
C25A C27A H27A 109.5
C25A C27A H27B 109.5
C25A C27A H27C 109.5
H28A C28A H28B 109.5
H28A C28A H28C 109.5
H28B C28A H28C 109.5
C25A C28A H28A 109.5
C25A C28A H28B 109.5
C25A C28A H28C 109.5
C25 C28 H28D 109.5
C25 C28 H28E 109.5
C25 C28 H28F 109.5
H28D C28 H28E 109.5
H28D C28 H28F 109.5
H28E C28 H28F 109.5
O3 C25A C28A 112.3(16)
C26A C25A O3 101.6(16)
C26A C25A C28A 107(3)
C27A C25A O3 111(3)
C27A C25A C26A 117.3(19)
C27A C25A C28A 107.4(17)
C25 C27 H27D 109.5
C25 C27 H27E 109.5
C25 C27 H27F 109.5
H27D C27 H27E 109.5
H27D C27 H27F 109.5
H27E C27 H27F 109.5
C26 C29 H29D 109.5
C26 C29 H29E 109.5
C26 C29 H29F 109.5
H29D C29 H29E 109.5
H29D C29 H29F 109.5
H29E C29 H29F 109.5

loop_
_geom_bond_atom_site_label_1
_geom_bond_atom_site_label_2
_geom_bond_distance
Ni1 N1 1.856(2)
Ni1 O1 1.844(2)
Ni1 O2 1.8330(19)
Ni1 N2 1.855(2)
N1 C7 1.299(4)
N1 C8 1.423(4)
O1 C1 1.302(4)
O2 C20 1.301(3)
O3 B1 1.370(5)
O3 C25 1.42(3)
O3 C25A 1.55(3)
N2 C14 1.305(4)
N2 C13 1.426(4)
C6 C1 1.428(4)
C6 C7 1.419(5)
C6 C5 1.408(4)
C19 H19 0.9500
C19 C20 1.417(4)
C19 C18 1.369(4)
C1 C2 1.413(5)
C20 C15 1.415(4)
C14 H14 0.9500
C14 C15 1.423(4)
C7 H7 0.9500
C15 C16 1.419(4)
C18 H18 0.9500
C18 C17 1.414(4)
C16 H16 0.9500
C16 C17 1.375(4)
C9 H9 0.9500
C9 C8 1.395(4)
C9 C10 1.358(5)
C17 C21 1.532(4)
C2 H2 0.9500
C2 C3 1.370(5)
C21 C24 1.514(5)
C21 C22 1.541(5)
C21 C23 1.540(5)
C8 C13 1.385(4)
C13 C12 1.373(5)
C24 H24A 0.9800
C24 H24B 0.9800
C24 H24C 0.9800
C4 C5 1.378(5)
C4 C3 1.418(5)
C4 B1 1.551(5)
C22 H22A 0.9800
C22 H22B 0.9800
C22 H22C 0.9800
C5 H5 0.9500
O4 B1 1.346(5)
O4 C26 1.504(9)
O4 C26A 1.507(9)
C3 H3 0.9500
C12 H12 0.9500
C12 C11 1.386(5)
C10 H10 0.9500
C10 C11 1.381(6)
C23 H23A 0.9800
C23 H23B 0.9800
C23 H23C 0.9800
C11 H11 0.9500
C25 C26 1.64(4)
C25 C28 1.46(2)
C25 C27 1.64(3)
C26 C30 1.419(13)
C26 C29 1.49(2)
C29A H29A 0.9800
C29A H29B 0.9800
C29A H29C 0.9800
C29A C26A 1.522(18)
C30 H30A 0.9800
C30 H30B 0.9800
C30 H30C 0.9800
C26A C30A 1.602(16)
C26A C25A 1.52(4)
C30A H30D 0.9800
C30A H30E 0.9800
C30A H30F 0.9800
C27A H27A 0.9800
C27A H27B 0.9800
C27A H27C 0.9800
C27A C25A 1.45(4)
C28A H28A 0.9800
C28A H28B 0.9800
C28A H28C 0.9800
C28A C25A 1.58(2)
C28 H28D 0.9800
C28 H28E 0.9800
C28 H28F 0.9800
C27 H27D 0.9800
C27 H27E 0.9800
C27 H27F 0.9800
C29 H29D 0.9800
C29 H29E 0.9800
C29 H29F 0.9800
